data_7133835
loop_
_publ_author_name
'Armenis, Alexandros S.'
'Mondal, Arpan'
'Giblin, Sean R.'
'Raptopoulou, Catherine P.'
'Psycharis, Vassilis'
'Alexandropoulos, Dimitris I.'
'Tang, Jinkui'
'Layfield, Richard A.'
'Stamatatos, Theocharis C.'

_publ_section_title
;
 Unveiling new [1+1] Schiff-base macrocycles towards high energy-barrier
 hexagonal bipyramidal Dy(III) single-molecule magnets.
;
_journal_issue 87
_journal_name_full 'Chemical communications (Cambridge, England)'
_journal_page_first 12730
_journal_page_last 12733
_journal_paper_doi 10.1039/d4cc04551c
_journal_volume 60
_journal_year 2024
_chemical_formula_moiety 'C53 H55 Dy N3 O5 Si2, F6 P'
_chemical_formula_sum 'C53 H55 Dy F6 N3 O5 P Si2'
_chemical_formula_weight 1177.65
_space_group_crystal_system monoclinic
_space_group_IT_number 14
_space_group_name_Hall '-P 2ybc'
_space_group_name_H-M_alt 'P 1 21/c 1'
_atom_sites_solution_hydrogens geom
_atom_sites_solution_primary dual
_audit_creation_date 2023-02-10
_audit_creation_method
;
Olex2 1.3
(compiled 2020.11.12 svn.r5f609507 for OlexSys, GUI svn.r6408)
;
_audit_update_record
;
2024-08-13 deposited with the CCDC.	2024-10-08 downloaded from the CCDC.
;
_cell_angle_alpha 90
_cell_angle_beta 97.425(7)
_cell_angle_gamma 90
_cell_formula_units_Z 4
_cell_length_a 16.895(3)
_cell_length_b 14.733(3)
_cell_length_c 20.760(4)
_cell_measurement_reflns_used 9529
_cell_measurement_temperature 173.0
_cell_measurement_theta_max 66.633
_cell_measurement_theta_min 4.295
_cell_volume 5124.1(17)
_computing_cell_refinement 'SAINT V8.40B (?, 2016)'
_computing_data_reduction 'SAINT V8.40B (?, 2016)'
_computing_molecular_graphics 'Olex2 1.3 (Dolomanov et al., 2009)'
_computing_publication_material 'Olex2 1.3 (Dolomanov et al., 2009)'
_computing_structure_refinement 'SHELXL 2018/3 (Sheldrick, 2015)'
_computing_structure_solution 'SHELXT 2018/2 (Sheldrick, 2018)'
_diffrn_ambient_temperature 173.0
_diffrn_measured_fraction_theta_full 0.983
_diffrn_measured_fraction_theta_max 0.983
_diffrn_measurement_device_type 'Bruker D8 VENTURE'
_diffrn_radiation_type CuK\a
_diffrn_radiation_wavelength 1.54178
_diffrn_reflns_av_R_equivalents 0.0381
_diffrn_reflns_av_unetI/netI 0.0352
_diffrn_reflns_Laue_measured_fraction_full 0.983
_diffrn_reflns_Laue_measured_fraction_max 0.983
_diffrn_reflns_limit_h_max 20
_diffrn_reflns_limit_h_min -19
_diffrn_reflns_limit_k_max 15
_diffrn_reflns_limit_k_min -17
_diffrn_reflns_limit_l_max 24
_diffrn_reflns_limit_l_min -24
_diffrn_reflns_number 32297
_diffrn_reflns_point_group_measured_fraction_full 0.983
_diffrn_reflns_point_group_measured_fraction_max 0.983
_diffrn_reflns_theta_full 66.628
_diffrn_reflns_theta_max 66.628
_diffrn_reflns_theta_min 2.637
_diffrn_source_current 1.1
_diffrn_source_power 0.055
_diffrn_source_voltage 50.0
_exptl_absorpt_coefficient_mu 9.160
_exptl_absorpt_correction_T_max 0.7528
_exptl_absorpt_correction_T_min 0.5143
_exptl_absorpt_correction_type multi-scan
_exptl_absorpt_process_details
;
SADABS-2016/2 (Bruker,2016/2) was used for absorption correction.
wR2(int) was 0.1021 before and 0.0523 after correction.
The Ratio of minimum to maximum transmission is 0.6832.
The \l/2 correction factor is Not present.
;
_exptl_crystal_colour 'clear light colourless'
_exptl_crystal_colour_lustre clear
_exptl_crystal_colour_modifier light
_exptl_crystal_colour_primary colourless
_exptl_crystal_density_diffrn 1.526
_exptl_crystal_description block
_exptl_crystal_F_000 2388
_exptl_crystal_size_max 0.04
_exptl_crystal_size_mid 0.035
_exptl_crystal_size_min 0.02
_refine_diff_density_max 0.458
_refine_diff_density_min -1.320
_refine_diff_density_rms 0.085
_refine_ls_extinction_method none
_refine_ls_goodness_of_fit_ref 1.088
_refine_ls_hydrogen_treatment constr
_refine_ls_matrix_type full
_refine_ls_number_parameters 642
_refine_ls_number_reflns 8909
_refine_ls_number_restraints 38
_refine_ls_restrained_S_all 1.161
_refine_ls_R_factor_all 0.0359
_refine_ls_R_factor_gt 0.0306
_refine_ls_shift/su_max 0.001
_refine_ls_shift/su_mean 0.000
_refine_ls_structure_factor_coef Fsqd
_refine_ls_weighting_details 'w=1/[\s^2^(Fo^2^)+(0.0535P)^2^+0.7332P] where P=(Fo^2^+2Fc^2^)/3'
_refine_ls_weighting_scheme calc
_refine_ls_wR_factor_gt 0.0836
_refine_ls_wR_factor_ref 0.0868
_reflns_Friedel_coverage 0.000
_reflns_number_gt 7878
_reflns_number_total 8909
_reflns_threshold_expression 'I > 2\s(I)'
_cod_data_source_file d4cc04551c2.cif
_cod_data_source_block cu_230210c_0m
_cod_depositor_comments 'Adding full bibliography for 7133834--7133835.cif.'
_cod_original_cell_volume 5124.3(15)
_cod_database_code 7133835
_shelx_shelxl_version_number 2018/3
_shelx_space_group_comment
;
The symmetry employed for this shelxl refinement is uniquely defined
by the following loop, which should always be used as a source of
symmetry information in preference to the above space-group names.
They are only intended as comments.
;
_shelx_estimated_absorpt_t_max 0.838
_shelx_estimated_absorpt_t_min 0.711
_olex2_refinement_description
;
1. Fixed Uiso
 At 1.2 times of:
  All C(H) groups, All C(H,H) groups
 At 1.5 times of:
  All C(H,H,H) groups
2. Restrained distances
 C10-C15
 1.23 with sigma of 0.02
 C42-C16
 1.23 with sigma of 0.02
3. Uiso/Uaniso restraints and constraints
P1 \\sim F1 \\sim F2 \\sim F3 \\sim F4 \\sim F5 \\sim F6: within 2A with sigma
of 0.004 and sigma for terminal atoms of 0.008 within 2A
4.a Secondary CH2 refined with riding coordinates:
 C2(H2A,H2B), C23(H23A,H23B), C29(H29A,H29B), C38(H38A,H38B), C41(H41A,H41B),
 C44(H44A,H44B), C46(H46A,H46B), C50(H50A,H50B)
4.b Aromatic/amide H refined with riding coordinates:
 C3(H3), C5(H5), C7(H7), C8(H8), C9(H9), C11(H11), C13(H13), C14(H14),
 C17(H17), C19(H19), C20(H20), C21(H21), C22(H22), C24(H24), C25(H25), C26(H26),
  C27(H27), C28(H28), C30(H30), C31(H31), C33(H33), C35(H35), C37(H37),
 C39(H39), C40(H40), C43(H43), C45(H45), C47(H47), C48(H48), C49(H49), C51(H51),
  C52(H52), C53(H53)
4.c Idealised Me refined as rotating group:
 C15(H15A,H15B,H15C), C42(H42A,H42B,H42C)
;
_olex2_submission_special_instructions 'No special instructions were received'

loop_
_space_group_symop_operation_xyz
'x, y, z'
'-x, y+1/2, -z+1/2'
'-x, -y, -z'
'x, -y-1/2, z-1/2'

loop_
_atom_site_label
_atom_site_type_symbol
_atom_site_fract_x
_atom_site_fract_y
_atom_site_fract_z
_atom_site_U_iso_or_equiv
_atom_site_adp_type
_atom_site_occupancy
_atom_site_site_symmetry_order
_atom_site_calc_flag
_atom_site_refinement_flags_posn
_atom_site_refinement_flags_adp
_atom_site_refinement_flags_occupancy
_atom_site_disorder_assembly
_atom_site_disorder_group
Dy1 Dy 0.25740(2) 0.65895(2) 0.51297(2) 0.01549(7) Uani 1 1 d . . . . .
Si1 Si 0.41952(4) 0.73029(5) 0.41891(3) 0.01740(16) Uani 1 1 d . . . . .
Si2 Si 0.09197(5) 0.68187(5) 0.60903(4) 0.01947(17) Uani 1 1 d . . . . .
O1 O 0.35215(12) 0.68589(13) 0.45595(9) 0.0209(4) Uani 1 1 d . . . . .
O2 O 0.32614(13) 0.50651(14) 0.54340(9) 0.0269(5) Uani 1 1 d . . . . .
O3 O 0.23105(12) 0.51893(13) 0.43902(9) 0.0234(4) Uani 1 1 d . . . . .
O4 O 0.16211(12) 0.64217(13) 0.57224(10) 0.0219(4) Uani 1 1 d . . . . .
O5 O 0.34860(12) 0.64053(14) 0.62356(9) 0.0250(5) Uani 1 1 d . . . . .
N1 N 0.20548(14) 0.81493(16) 0.46851(11) 0.0187(5) Uani 1 1 d . . . . .
N2 N 0.30981(14) 0.80533(17) 0.57532(11) 0.0208(5) Uani 1 1 d . . . . .
N3 N 0.13724(15) 0.66241(15) 0.42405(12) 0.0202(5) Uani 1 1 d . . . . .
C1 C 0.24494(16) 0.8920(2) 0.48835(13) 0.0206(6) Uani 1 1 d . . . . .
C2 C 0.35239(18) 0.4594(2) 0.48924(14) 0.0265(7) Uani 1 1 d . . . . .
H2A H 0.380762 0.402887 0.504018 0.032 Uiso 1 1 calc R U . . .
H2B H 0.388998 0.498171 0.467673 0.032 Uiso 1 1 calc R U . . .
C3 C 0.4045(2) 1.0121(2) 0.38771(19) 0.0403(9) Uani 1 1 d . . . . .
H3 H 0.431496 1.064955 0.405098 0.048 Uiso 1 1 calc R U . . .
C4 C 0.14475(17) 0.82154(19) 0.42009(14) 0.0198(6) Uani 1 1 d . . . . .
C5 C 0.22593(19) 0.9759(2) 0.45935(15) 0.0290(7) Uani 1 1 d . . . . .
H5 H 0.254872 1.028883 0.474081 0.035 Uiso 1 1 calc R U . . .
C6 C 0.12738(17) 0.7877(2) 0.65476(14) 0.0242(6) Uani 1 1 d . . . . .
C7 C 0.51687(19) 0.7210(2) 0.54168(15) 0.0280(7) Uani 1 1 d . . . . .
H7 H 0.470228 0.696801 0.556315 0.034 Uiso 1 1 calc R U . . .
C8 C 0.15728(18) 0.7832(2) 0.72079(15) 0.0272(7) Uani 1 1 d . . . . .
H8 H 0.150495 0.728789 0.744013 0.033 Uiso 1 1 calc R U . . .
C9 C 0.5849(2) 0.7329(2) 0.58615(16) 0.0370(9) Uani 1 1 d . . . . .
H9 H 0.584140 0.717538 0.630507 0.044 Uiso 1 1 calc R U . . .
C10 C 0.30594(17) 0.8837(2) 0.54686(14) 0.0217(6) Uani 1 1 d D . . . .
C11 C 0.3413(2) 1.0199(2) 0.33890(19) 0.0441(10) Uani 1 1 d . . . . .
H11 H 0.324534 1.078010 0.322615 0.053 Uiso 1 1 calc R U . . .
C12 C 0.39121(18) 0.84731(18) 0.38682(14) 0.0214(6) Uani 1 1 d . . . . .
C13 C -0.1403(2) 0.7240(3) 0.46181(18) 0.0525(11) Uani 1 1 d . . . . .
H13 H -0.186997 0.730557 0.431308 0.063 Uiso 1 1 calc R U . . .
C14 C -0.00522(18) 0.6144(2) 0.70113(14) 0.0247(6) Uani 1 1 d . . . . .
H14 H -0.034439 0.668941 0.691930 0.030 Uiso 1 1 calc R U . . .
C15 C 0.3538(2) 0.9650(2) 0.57048(17) 0.0352(8) Uani 1 1 d D . . . .
H15A H 0.324390 1.000433 0.599543 0.053 Uiso 1 1 calc R U . . .
H15B H 0.363468 1.002606 0.533330 0.053 Uiso 1 1 calc R U . . .
H15C H 0.404956 0.945485 0.594066 0.053 Uiso 1 1 calc R U . . .
C16 C 0.10215(17) 0.73448(19) 0.40138(13) 0.0193(6) Uani 1 1 d D . . . .
C17 C 0.58557(18) 0.7783(2) 0.45706(16) 0.0285(7) Uani 1 1 d . . . . .
H17 H 0.586724 0.794273 0.412856 0.034 Uiso 1 1 calc R U . . .
C18 C 0.43767(17) 0.65697(18) 0.34823(14) 0.0193(6) Uani 1 1 d . . . . .
C19 C 0.1644(2) 0.9807(2) 0.40892(17) 0.0358(8) Uani 1 1 d . . . . .
H19 H 0.151163 1.036907 0.387788 0.043 Uiso 1 1 calc R U . . .
C20 C 0.39731(18) 0.57450(19) 0.33645(14) 0.0242(6) Uani 1 1 d . . . . .
H20 H 0.357233 0.558617 0.362578 0.029 Uiso 1 1 calc R U . . .
C21 C 0.1736(2) 0.9439(2) 0.65598(18) 0.0372(8) Uani 1 1 d . . . . .
H21 H 0.177824 0.999841 0.633970 0.045 Uiso 1 1 calc R U . . .
C22 C -0.03617(19) 0.6321(2) 0.51583(15) 0.0316(7) Uani 1 1 d . . . . .
H22 H -0.011849 0.574066 0.522089 0.038 Uiso 1 1 calc R U . . .
C23 C 0.3758(2) 0.4886(2) 0.60317(15) 0.0385(9) Uani 1 1 d . . . . .
H23A H 0.432539 0.500748 0.598817 0.046 Uiso 1 1 calc R U . . .
H23B H 0.370432 0.424694 0.616585 0.046 Uiso 1 1 calc R U . . .
C24 C 0.49424(19) 0.6785(2) 0.30660(15) 0.0260(7) Uani 1 1 d . . . . .
H24 H 0.521615 0.734906 0.311755 0.031 Uiso 1 1 calc R U . . .
C25 C -0.0402(2) 0.7888(3) 0.54058(19) 0.0443(9) Uani 1 1 d . . . . .
H25 H -0.019287 0.840557 0.564229 0.053 Uiso 1 1 calc R U . . .
C26 C 0.1224(2) 0.9031(2) 0.38944(16) 0.0318(7) Uani 1 1 d . . . . .
H26 H 0.078790 0.905409 0.355624 0.038 Uiso 1 1 calc R U . . .
C27 C 0.51116(19) 0.6191(2) 0.25788(14) 0.0292(7) Uani 1 1 d . . . . .
H27 H 0.550120 0.634786 0.230653 0.035 Uiso 1 1 calc R U . . .
C28 C 0.13621(19) 0.8709(2) 0.62290(16) 0.0305(7) Uani 1 1 d . . . . .
H28 H 0.116277 0.876986 0.578180 0.037 Uiso 1 1 calc R U . . .
C29 C 0.16094(18) 0.5074(2) 0.39296(14) 0.0249(7) Uani 1 1 d . . . . .
H29A H 0.140677 0.444513 0.394609 0.030 Uiso 1 1 calc R U . . .
H29B H 0.173145 0.519729 0.348414 0.030 Uiso 1 1 calc R U . . .
C30 C 0.1966(2) 0.8561(2) 0.75343(18) 0.0365(8) Uani 1 1 d . . . . .
H30 H 0.217821 0.850650 0.797935 0.044 Uiso 1 1 calc R U . . .
C31 C 0.42907(19) 0.9268(2) 0.41161(16) 0.0298(7) Uani 1 1 d . . . . .
H31 H 0.472449 0.922577 0.445488 0.036 Uiso 1 1 calc R U . . .
C32 C -0.00157(17) 0.7056(2) 0.55139(14) 0.0242(6) Uani 1 1 d . . . . .
C33 C 0.41364(19) 0.5151(2) 0.28806(15) 0.0313(7) Uani 1 1 d . . . . .
H33 H 0.385351 0.459418 0.281699 0.038 Uiso 1 1 calc R U . . .
C34 C 0.51486(17) 0.74359(18) 0.47595(14) 0.0206(6) Uani 1 1 d . . . . .
C35 C 0.0117(2) 0.4736(2) 0.75896(14) 0.0317(8) Uani 1 1 d . . . . .
H35 H -0.005664 0.431231 0.788676 0.038 Uiso 1 1 calc R U . . .
C36 C 0.06150(17) 0.5977(2) 0.66985(13) 0.0219(6) Uani 1 1 d . . . . .
C37 C 0.47095(19) 0.5371(2) 0.24932(14) 0.0320(8) Uani 1 1 d . . . . .
H37 H 0.482997 0.496103 0.216654 0.038 Uiso 1 1 calc R U . . .
C38 C 0.10024(18) 0.5733(2) 0.41101(15) 0.0268(7) Uani 1 1 d . . . . .
H38A H 0.055804 0.578216 0.375096 0.032 Uiso 1 1 calc R U . . .
H38B H 0.078186 0.551385 0.450109 0.032 Uiso 1 1 calc R U . . .
C39 C 0.3270(2) 0.8580(2) 0.33754(15) 0.0309(7) Uani 1 1 d . . . . .
H39 H 0.299524 0.805654 0.319763 0.037 Uiso 1 1 calc R U . . .
C40 C 0.2046(2) 0.9364(2) 0.72048(19) 0.0400(9) Uani 1 1 d . . . . .
H40 H 0.231577 0.986456 0.742290 0.048 Uiso 1 1 calc R U . . .
C41 C 0.3467(2) 0.5520(2) 0.65152(14) 0.0331(8) Uani 1 1 d . . . . .
H41A H 0.291736 0.535965 0.659001 0.040 Uiso 1 1 calc R U . . .
H41B H 0.381912 0.549274 0.693484 0.040 Uiso 1 1 calc R U . . .
C42 C 0.02336(18) 0.7403(2) 0.35896(16) 0.0312(7) Uani 1 1 d D . . . .
H42A H 0.032442 0.748609 0.313654 0.047 Uiso 1 1 calc R U . . .
H42B H -0.007037 0.791975 0.372589 0.047 Uiso 1 1 calc R U . . .
H42C H -0.006783 0.684215 0.362932 0.047 Uiso 1 1 calc R U . . .
C43 C 0.3026(2) 0.9429(3) 0.31397(16) 0.0418(9) Uani 1 1 d . . . . .
H43 H 0.258852 0.948013 0.280440 0.050 Uiso 1 1 calc R U . . .
C44 C 0.27934(18) 0.43827(19) 0.44373(15) 0.0264(7) Uani 1 1 d . . . . .
H44A H 0.293635 0.421423 0.400533 0.032 Uiso 1 1 calc R U . . .
H44B H 0.250012 0.387074 0.460489 0.032 Uiso 1 1 calc R U . . .
C45 C 0.6539(2) 0.7900(2) 0.50101(19) 0.0373(8) Uani 1 1 d . . . . .
H45 H 0.701031 0.813591 0.486813 0.045 Uiso 1 1 calc R U . . .
C46 C 0.34288(19) 0.7113(2) 0.67006(13) 0.0283(7) Uani 1 1 d . . . . .
H46A H 0.381684 0.700911 0.709349 0.034 Uiso 1 1 calc R U . . .
H46B H 0.288537 0.713006 0.683037 0.034 Uiso 1 1 calc R U . . .
C47 C 0.0786(2) 0.4553(2) 0.72941(15) 0.0325(8) Uani 1 1 d . . . . .
H47 H 0.108066 0.401106 0.739621 0.039 Uiso 1 1 calc R U . . .
C48 C 0.10302(18) 0.5165(2) 0.68448(14) 0.0249(7) Uani 1 1 d . . . . .
H48 H 0.148400 0.502872 0.663579 0.030 Uiso 1 1 calc R U . . .
C49 C -0.1047(2) 0.6406(3) 0.47174(17) 0.0436(9) Uani 1 1 d . . . . .
H49 H -0.126832 0.589041 0.448533 0.052 Uiso 1 1 calc R U . . .
C50 C 0.36081(19) 0.7983(2) 0.63821(14) 0.0284(7) Uani 1 1 d . . . . .
H50A H 0.350454 0.850115 0.666294 0.034 Uiso 1 1 calc R U . . .
H50B H 0.417726 0.799890 0.631429 0.034 Uiso 1 1 calc R U . . .
C51 C -0.1085(2) 0.7977(3) 0.4960(2) 0.0567(11) Uani 1 1 d . . . . .
H51 H -0.133342 0.855430 0.489127 0.068 Uiso 1 1 calc R U . . .
C52 C -0.03021(19) 0.5535(2) 0.74536(14) 0.0293(7) Uani 1 1 d . . . . .
H52 H -0.075783 0.566546 0.766157 0.035 Uiso 1 1 calc R U . . .
C53 C 0.6533(2) 0.7670(2) 0.56583(19) 0.0415(9) Uani 1 1 d . . . . .
H53 H 0.700040 0.774846 0.596064 0.050 Uiso 1 1 calc R U . . .
P1 P -0.25334(6) 0.77368(7) 0.27221(5) 0.0458(3) Uani 1 1 d . U . . .
F1 F -0.24579(17) 0.85577(14) 0.22349(13) 0.0610(7) Uani 1 1 d . U . . .
F2 F -0.16156(16) 0.7804(2) 0.29859(15) 0.0893(9) Uani 1 1 d . U . A 1
F3 F -0.34481(16) 0.7654(2) 0.24405(15) 0.0969(11) Uani 1 1 d . U . B 1
F4 F -0.2722(2) 0.8425(2) 0.32597(16) 0.0942(10) Uani 1 1 d . U . C 1
F5 F -0.2325(2) 0.70534(18) 0.21684(14) 0.0893(9) Uani 1 1 d . U . D 1
F6 F -0.2618(2) 0.6920(2) 0.31981(15) 0.1061(12) Uani 1 1 d . U . . .

loop_
_atom_site_aniso_label
_atom_site_aniso_U_11
_atom_site_aniso_U_22
_atom_site_aniso_U_33
_atom_site_aniso_U_23
_atom_site_aniso_U_13
_atom_site_aniso_U_12
Dy1 0.01192(10) 0.01923(10) 0.01535(10) 0.00006(6) 0.00181(7) 0.00100(6)
Si1 0.0143(4) 0.0186(4) 0.0198(4) 0.0004(3) 0.0042(3) 0.0011(3)
Si2 0.0153(4) 0.0234(4) 0.0205(4) -0.0033(3) 0.0050(3) -0.0026(3)
O1 0.0179(10) 0.0227(10) 0.0231(10) 0.0000(8) 0.0067(8) 0.0002(8)
O2 0.0280(12) 0.0291(11) 0.0222(10) 0.0002(9) -0.0023(9) 0.0107(9)
O3 0.0189(11) 0.0203(10) 0.0299(11) -0.0054(8) -0.0018(9) 0.0023(8)
O4 0.0178(11) 0.0260(10) 0.0230(10) -0.0013(8) 0.0065(9) 0.0010(8)
O5 0.0245(11) 0.0307(11) 0.0192(10) -0.0005(8) 0.0005(9) 0.0065(9)
N1 0.0143(12) 0.0200(12) 0.0221(12) -0.0034(10) 0.0033(10) -0.0010(10)
N2 0.0146(13) 0.0291(13) 0.0187(11) -0.0061(10) 0.0017(10) 0.0018(11)
N3 0.0169(13) 0.0218(12) 0.0206(12) -0.0014(9) -0.0023(10) -0.0016(10)
C1 0.0138(15) 0.0230(15) 0.0265(15) -0.0054(11) 0.0088(12) -0.0014(11)
C2 0.0248(17) 0.0245(15) 0.0305(16) -0.0013(13) 0.0052(13) 0.0092(13)
C3 0.037(2) 0.0242(17) 0.066(2) 0.0074(16) 0.0278(19) 0.0026(15)
C4 0.0151(15) 0.0240(14) 0.0202(14) -0.0011(11) 0.0022(12) 0.0014(12)
C5 0.0311(18) 0.0193(15) 0.0363(17) -0.0021(13) 0.0029(14) -0.0007(13)
C6 0.0166(15) 0.0280(16) 0.0303(15) -0.0082(13) 0.0119(13) -0.0005(13)
C7 0.0264(17) 0.0281(16) 0.0291(15) -0.0064(13) 0.0028(13) 0.0087(13)
C8 0.0207(16) 0.0284(16) 0.0330(16) -0.0076(13) 0.0055(13) 0.0012(13)
C9 0.043(2) 0.0369(19) 0.0276(16) -0.0123(14) -0.0084(16) 0.0174(16)
C10 0.0154(15) 0.0252(15) 0.0253(14) -0.0075(12) 0.0051(12) -0.0031(12)
C11 0.053(2) 0.0316(19) 0.055(2) 0.0245(17) 0.035(2) 0.0210(18)
C12 0.0198(16) 0.0236(15) 0.0231(15) 0.0022(11) 0.0114(13) 0.0052(12)
C13 0.0227(19) 0.102(4) 0.0315(19) 0.001(2) -0.0002(16) 0.009(2)
C14 0.0191(15) 0.0293(16) 0.0259(15) -0.0033(13) 0.0039(12) -0.0066(13)
C15 0.0316(19) 0.0319(18) 0.0410(18) -0.0069(15) 0.0004(15) -0.0124(15)
C16 0.0163(15) 0.0234(14) 0.0172(13) -0.0002(11) -0.0017(11) 0.0003(12)
C17 0.0219(16) 0.0232(15) 0.0404(17) -0.0034(13) 0.0040(14) 0.0023(13)
C18 0.0152(15) 0.0239(15) 0.0192(14) 0.0017(11) 0.0033(12) 0.0044(11)
C19 0.042(2) 0.0205(15) 0.0447(19) 0.0050(14) 0.0031(17) 0.0079(15)
C20 0.0212(16) 0.0260(15) 0.0253(15) 0.0010(12) 0.0025(12) -0.0017(13)
C21 0.0320(19) 0.0298(17) 0.054(2) -0.0069(16) 0.0230(17) -0.0053(15)
C22 0.0237(17) 0.0399(18) 0.0322(17) -0.0041(15) 0.0071(14) -0.0050(15)
C23 0.043(2) 0.0379(19) 0.0313(17) 0.0035(15) -0.0089(16) 0.0162(17)
C24 0.0246(17) 0.0287(16) 0.0254(15) 0.0014(13) 0.0058(13) 0.0006(13)
C25 0.032(2) 0.047(2) 0.052(2) -0.0050(18) -0.0007(17) 0.0109(18)
C26 0.0303(18) 0.0279(16) 0.0346(17) 0.0043(14) -0.0057(14) 0.0058(14)
C27 0.0249(17) 0.0413(18) 0.0223(15) 0.0004(13) 0.0062(13) 0.0071(15)
C28 0.0261(18) 0.0329(17) 0.0356(17) -0.0044(14) 0.0153(15) -0.0038(15)
C29 0.0251(17) 0.0246(15) 0.0232(14) -0.0009(12) -0.0040(13) -0.0028(13)
C30 0.0285(19) 0.0381(19) 0.042(2) -0.0195(15) 0.0016(16) 0.0007(15)
C31 0.0245(17) 0.0231(15) 0.0436(18) 0.0019(14) 0.0106(15) 0.0032(13)
C32 0.0186(15) 0.0321(16) 0.0227(14) -0.0015(12) 0.0059(12) 0.0000(13)
C33 0.0287(18) 0.0288(16) 0.0343(17) -0.0064(13) -0.0036(14) 0.0003(14)
C34 0.0175(15) 0.0186(14) 0.0253(14) -0.0044(11) 0.0014(12) 0.0033(12)
C35 0.0348(19) 0.0372(18) 0.0222(15) 0.0023(13) 0.0005(14) -0.0186(15)
C36 0.0183(15) 0.0269(15) 0.0200(13) -0.0059(12) 0.0013(12) -0.0078(12)
C37 0.0325(19) 0.0413(19) 0.0213(14) -0.0059(14) -0.0002(14) 0.0156(16)
C38 0.0223(16) 0.0236(15) 0.0324(16) -0.0007(13) -0.0041(13) -0.0042(13)
C39 0.038(2) 0.0338(17) 0.0210(15) 0.0004(13) 0.0044(14) 0.0100(15)
C40 0.0281(19) 0.0335(19) 0.061(2) -0.0260(17) 0.0155(17) -0.0050(15)
C41 0.041(2) 0.0357(18) 0.0207(15) 0.0083(13) -0.0033(14) 0.0074(16)
C42 0.0190(16) 0.0331(17) 0.0379(17) 0.0045(14) -0.0098(14) 0.0001(14)
C43 0.047(2) 0.052(2) 0.0277(17) 0.0111(16) 0.0097(16) 0.0260(19)
C44 0.0279(17) 0.0195(14) 0.0317(16) -0.0016(12) 0.0039(14) 0.0029(13)
C45 0.0200(17) 0.0250(17) 0.065(2) -0.0104(16) -0.0002(16) -0.0016(14)
C46 0.0250(17) 0.0431(19) 0.0161(14) -0.0075(13) -0.0007(12) 0.0043(14)
C47 0.0350(19) 0.0298(17) 0.0296(16) -0.0002(13) -0.0080(15) -0.0078(15)
C48 0.0195(16) 0.0290(16) 0.0258(15) -0.0053(12) 0.0014(13) -0.0048(13)
C49 0.0248(19) 0.075(3) 0.0318(18) -0.0121(18) 0.0052(15) -0.0116(19)
C50 0.0218(17) 0.0370(18) 0.0250(15) -0.0094(13) -0.0022(13) 0.0017(14)
C51 0.036(2) 0.067(3) 0.063(3) 0.005(2) -0.006(2) 0.022(2)
C52 0.0270(17) 0.0401(18) 0.0220(15) -0.0050(13) 0.0074(13) -0.0135(15)
C53 0.034(2) 0.0300(18) 0.054(2) -0.0199(16) -0.0172(18) 0.0106(16)
P1 0.0474(6) 0.0367(5) 0.0469(5) 0.0092(4) -0.0180(5) -0.0154(4)
F1 0.0813(18) 0.0378(12) 0.0619(15) 0.0112(10) 0.0015(14) -0.0074(12)
F2 0.0522(16) 0.111(2) 0.094(2) 0.0104(18) -0.0296(15) -0.0153(16)
F3 0.0538(17) 0.139(3) 0.088(2) 0.0415(19) -0.0278(15) -0.0389(17)
F4 0.119(3) 0.099(2) 0.0660(19) -0.0143(15) 0.0190(19) 0.0034(18)
F5 0.128(3) 0.0501(15) 0.0816(19) -0.0111(14) -0.0196(18) 0.0081(17)
F6 0.136(3) 0.0823(19) 0.084(2) 0.0511(17) -0.0481(19) -0.050(2)

loop_
_atom_type_symbol
_atom_type_description
_atom_type_scat_dispersion_real
_atom_type_scat_dispersion_imag
_atom_type_scat_source
C C 0.0181 0.0091 'International Tables Vol C Tables 4.2.6.8 and 6.1.1.4'
H H 0.0000 0.0000 'International Tables Vol C Tables 4.2.6.8 and 6.1.1.4'
Dy Dy -9.8046 9.8477 'International Tables Vol C Tables 4.2.6.8 and 6.1.1.4'
F F 0.0727 0.0534 'International Tables Vol C Tables 4.2.6.8 and 6.1.1.4'
N N 0.0311 0.0180 'International Tables Vol C Tables 4.2.6.8 and 6.1.1.4'
O O 0.0492 0.0322 'International Tables Vol C Tables 4.2.6.8 and 6.1.1.4'
P P 0.2955 0.4335 'International Tables Vol C Tables 4.2.6.8 and 6.1.1.4'
Si Si 0.2541 0.3302 'International Tables Vol C Tables 4.2.6.8 and 6.1.1.4'

loop_
_geom_angle_atom_site_label_1
_geom_angle_atom_site_label_2
_geom_angle_atom_site_label_3
_geom_angle
_geom_angle_site_symmetry_1
_geom_angle_site_symmetry_3
_geom_angle_publ_flag
O1 Dy1 O2 87.23(7) . . ?
O1 Dy1 O3 84.45(7) . . ?
O1 Dy1 O4 175.83(7) . . ?
O1 Dy1 O5 96.13(7) . . ?
O1 Dy1 N1 83.20(7) . . ?
O1 Dy1 N2 83.76(7) . . ?
O1 Dy1 N3 100.19(8) . . ?
O2 Dy1 O3 58.96(6) . . ?
O2 Dy1 O5 59.73(6) . . ?
O2 Dy1 N1 170.32(7) . . ?
O2 Dy1 N2 119.12(7) . . ?
O3 Dy1 O5 118.57(6) . . ?
O3 Dy1 N1 118.31(7) . . ?
O3 Dy1 N2 168.15(7) . . ?
O4 Dy1 O2 96.10(7) . . ?
O4 Dy1 O3 99.41(7) . . ?
O4 Dy1 O5 83.45(7) . . ?
O4 Dy1 N1 93.52(7) . . ?
O4 Dy1 N2 92.41(7) . . ?
O4 Dy1 N3 80.41(8) . . ?
O5 Dy1 N2 61.68(7) . . ?
N1 Dy1 O5 122.74(7) . . ?
N1 Dy1 N2 61.36(8) . . ?
N3 Dy1 O2 119.04(7) . . ?
N3 Dy1 O3 61.74(7) . . ?
N3 Dy1 O5 163.58(8) . . ?
N3 Dy1 N1 61.62(7) . . ?
N3 Dy1 N2 121.82(7) . . ?
O1 Si1 C12 112.39(12) . . ?
O1 Si1 C18 109.86(12) . . ?
O1 Si1 C34 110.21(12) . . ?
C18 Si1 C12 108.00(12) . . ?
C18 Si1 C34 109.78(13) . . ?
C34 Si1 C12 106.51(13) . . ?
O4 Si2 C6 109.67(12) . . ?
O4 Si2 C32 112.08(12) . . ?
O4 Si2 C36 111.21(12) . . ?
C6 Si2 C32 110.61(14) . . ?
C6 Si2 C36 107.63(13) . . ?
C32 Si2 C36 105.49(13) . . ?
Si1 O1 Dy1 166.28(12) . . ?
C2 O2 Dy1 113.85(16) . . ?
C23 O2 Dy1 124.77(18) . . ?
C23 O2 C2 112.6(2) . . ?
C29 O3 Dy1 123.84(16) . . ?
C29 O3 C44 111.1(2) . . ?
C44 O3 Dy1 124.66(16) . . ?
Si2 O4 Dy1 151.73(12) . . ?
C41 O5 Dy1 114.25(17) . . ?
C41 O5 C46 112.5(2) . . ?
C46 O5 Dy1 115.71(16) . . ?
C1 N1 Dy1 120.39(18) . . ?
C4 N1 Dy1 121.47(18) . . ?
C4 N1 C1 117.7(2) . . ?
C10 N2 Dy1 121.09(18) . . ?
C10 N2 C50 117.2(2) . . ?
C50 N2 Dy1 120.24(19) . . ?
C16 N3 Dy1 124.71(18) . . ?
C16 N3 C38 120.7(2) . . ?
C38 N3 Dy1 113.26(17) . . ?
N1 C1 C5 122.4(3) . . ?
N1 C1 C10 116.0(2) . . ?
C5 C1 C10 121.4(3) . . ?
O2 C2 H2A 110.4 . . ?
O2 C2 H2B 110.4 . . ?
O2 C2 C44 106.5(2) . . ?
H2A C2 H2B 108.6 . . ?
C44 C2 H2A 110.4 . . ?
C44 C2 H2B 110.4 . . ?
C11 C3 H3 119.9 . . ?
C11 C3 C31 120.2(3) . . ?
C31 C3 H3 119.9 . . ?
N1 C4 C16 115.3(2) . . ?
N1 C4 C26 122.8(3) . . ?
C26 C4 C16 121.9(3) . . ?
C1 C5 H5 120.6 . . ?
C19 C5 C1 118.9(3) . . ?
C19 C5 H5 120.6 . . ?
C8 C6 Si2 120.4(2) . . ?
C8 C6 C28 117.0(3) . . ?
C28 C6 Si2 122.0(2) . . ?
C9 C7 H7 118.9 . . ?
C9 C7 C34 122.1(3) . . ?
C34 C7 H7 118.9 . . ?
C6 C8 H8 119.0 . . ?
C30 C8 C6 122.0(3) . . ?
C30 C8 H8 119.0 . . ?
C7 C9 H9 120.1 . . ?
C53 C9 C7 119.9(3) . . ?
C53 C9 H9 120.1 . . ?
N2 C10 C1 115.7(2) . . ?
N2 C10 C15 124.9(3) . . ?
C15 C10 C1 119.2(3) . . ?
C3 C11 H11 120.2 . . ?
C43 C11 C3 119.5(3) . . ?
C43 C11 H11 120.2 . . ?
C31 C12 Si1 123.5(2) . . ?
C39 C12 Si1 119.8(2) . . ?
C39 C12 C31 116.6(3) . . ?
C49 C13 H13 120.1 . . ?
C51 C13 H13 120.1 . . ?
C51 C13 C49 119.8(4) . . ?
C36 C14 H14 119.1 . . ?
C52 C14 H14 119.1 . . ?
C52 C14 C36 121.9(3) . . ?
C10 C15 H15A 109.5 . . ?
C10 C15 H15B 109.5 . . ?
C10 C15 H15C 109.5 . . ?
H15A C15 H15B 109.5 . . ?
H15A C15 H15C 109.5 . . ?
H15B C15 H15C 109.5 . . ?
N3 C16 C4 115.6(2) . . ?
N3 C16 C42 126.8(3) . . ?
C4 C16 C42 117.6(2) . . ?
C34 C17 H17 119.0 . . ?
C45 C17 H17 119.0 . . ?
C45 C17 C34 121.9(3) . . ?
C20 C18 Si1 120.7(2) . . ?
C20 C18 C24 116.3(3) . . ?
C24 C18 Si1 122.9(2) . . ?
C5 C19 H19 120.3 . . ?
C5 C19 C26 119.3(3) . . ?
C26 C19 H19 120.3 . . ?
C18 C20 H20 118.8 . . ?
C33 C20 C18 122.5(3) . . ?
C33 C20 H20 118.8 . . ?
C28 C21 H21 119.6 . . ?
C40 C21 H21 119.6 . . ?
C40 C21 C28 120.8(3) . . ?
C32 C22 H22 118.8 . . ?
C49 C22 H22 118.8 . . ?
C49 C22 C32 122.4(3) . . ?
O2 C23 H23A 110.7 . . ?
O2 C23 H23B 110.7 . . ?
O2 C23 C41 105.1(2) . . ?
H23A C23 H23B 108.8 . . ?
C41 C23 H23A 110.7 . . ?
C41 C23 H23B 110.7 . . ?
C18 C24 H24 119.2 . . ?
C27 C24 C18 121.6(3) . . ?
C27 C24 H24 119.2 . . ?
C32 C25 H25 119.3 . . ?
C51 C25 H25 119.3 . . ?
C51 C25 C32 121.5(4) . . ?
C4 C26 H26 120.5 . . ?
C19 C26 C4 118.9(3) . . ?
C19 C26 H26 120.5 . . ?
C24 C27 H27 120.1 . . ?
C37 C27 C24 119.8(3) . . ?
C37 C27 H27 120.1 . . ?
C6 C28 H28 119.6 . . ?
C21 C28 C6 120.8(3) . . ?
C21 C28 H28 119.6 . . ?
O3 C29 H29A 110.3 . . ?
O3 C29 H29B 110.3 . . ?
O3 C29 C38 106.9(2) . . ?
H29A C29 H29B 108.6 . . ?
C38 C29 H29A 110.3 . . ?
C38 C29 H29B 110.3 . . ?
C8 C30 H30 120.3 . . ?
C40 C30 C8 119.4(3) . . ?
C40 C30 H30 120.3 . . ?
C3 C31 C12 121.5(3) . . ?
C3 C31 H31 119.3 . . ?
C12 C31 H31 119.3 . . ?
C22 C32 Si2 116.8(2) . . ?
C25 C32 Si2 126.9(2) . . ?
C25 C32 C22 116.3(3) . . ?
C20 C33 H33 120.1 . . ?
C37 C33 C20 119.7(3) . . ?
C37 C33 H33 120.1 . . ?
C7 C34 Si1 120.0(2) . . ?
C7 C34 C17 116.4(3) . . ?
C17 C34 Si1 123.6(2) . . ?
C47 C35 H35 119.9 . . ?
C47 C35 C52 120.1(3) . . ?
C52 C35 H35 119.9 . . ?
C14 C36 Si2 120.2(2) . . ?
C14 C36 C48 117.5(3) . . ?
C48 C36 Si2 122.3(2) . . ?
C27 C37 H37 120.0 . . ?
C33 C37 C27 120.1(3) . . ?
C33 C37 H37 120.0 . . ?
N3 C38 C29 109.8(2) . . ?
N3 C38 H38A 109.7 . . ?
N3 C38 H38B 109.7 . . ?
C29 C38 H38A 109.7 . . ?
C29 C38 H38B 109.7 . . ?
H38A C38 H38B 108.2 . . ?
C12 C39 H39 119.1 . . ?
C43 C39 C12 121.8(3) . . ?
C43 C39 H39 119.1 . . ?
C21 C40 C30 120.0(3) . . ?
C21 C40 H40 120.0 . . ?
C30 C40 H40 120.0 . . ?
O5 C41 C23 105.6(3) . . ?
O5 C41 H41A 110.6 . . ?
O5 C41 H41B 110.6 . . ?
C23 C41 H41A 110.6 . . ?
C23 C41 H41B 110.6 . . ?
H41A C41 H41B 108.7 . . ?
C16 C42 H42A 109.5 . . ?
C16 C42 H42B 109.5 . . ?
C16 C42 H42C 109.5 . . ?
H42A C42 H42B 109.5 . . ?
H42A C42 H42C 109.5 . . ?
H42B C42 H42C 109.5 . . ?
C11 C43 C39 120.3(3) . . ?
C11 C43 H43 119.8 . . ?
C39 C43 H43 119.8 . . ?
O3 C44 C2 106.7(2) . . ?
O3 C44 H44A 110.4 . . ?
O3 C44 H44B 110.4 . . ?
C2 C44 H44A 110.4 . . ?
C2 C44 H44B 110.4 . . ?
H44A C44 H44B 108.6 . . ?
C17 C45 H45 120.1 . . ?
C17 C45 C53 119.8(3) . . ?
C53 C45 H45 120.1 . . ?
O5 C46 H46A 110.3 . . ?
O5 C46 H46B 110.3 . . ?
O5 C46 C50 106.9(2) . . ?
H46A C46 H46B 108.6 . . ?
C50 C46 H46A 110.3 . . ?
C50 C46 H46B 110.3 . . ?
C35 C47 H47 120.0 . . ?
C35 C47 C48 120.0(3) . . ?
C48 C47 H47 120.0 . . ?
C36 C48 H48 119.5 . . ?
C47 C48 C36 120.9(3) . . ?
C47 C48 H48 119.5 . . ?
C13 C49 C22 119.6(4) . . ?
C13 C49 H49 120.2 . . ?
C22 C49 H49 120.2 . . ?
N2 C50 C46 109.0(2) . . ?
N2 C50 H50A 109.9 . . ?
N2 C50 H50B 109.9 . . ?
C46 C50 H50A 109.9 . . ?
C46 C50 H50B 109.9 . . ?
H50A C50 H50B 108.3 . . ?
C13 C51 C25 120.4(4) . . ?
C13 C51 H51 119.8 . . ?
C25 C51 H51 119.8 . . ?
C14 C52 H52 120.2 . . ?
C35 C52 C14 119.6(3) . . ?
C35 C52 H52 120.2 . . ?
C9 C53 C45 119.8(3) . . ?
C9 C53 H53 120.1 . . ?
C45 C53 H53 120.1 . . ?
F1 P1 F5 88.76(16) . . ?
F2 P1 F1 90.99(16) . . ?
F2 P1 F3 178.4(2) . . ?
F2 P1 F5 89.46(18) . . ?
F3 P1 F1 88.76(15) . . ?
F3 P1 F5 88.94(19) . . ?
F4 P1 F1 90.09(16) . . ?
F4 P1 F2 89.64(19) . . ?
F4 P1 F3 92.0(2) . . ?
F4 P1 F5 178.53(19) . . ?
F4 P1 F6 90.2(2) . . ?
F6 P1 F1 179.26(16) . . ?
F6 P1 F2 89.68(17) . . ?
F6 P1 F3 90.56(17) . . ?
F6 P1 F5 90.93(19) . . ?

loop_
_geom_bond_atom_site_label_1
_geom_bond_atom_site_label_2
_geom_bond_distance
_geom_bond_site_symmetry_2
_geom_bond_publ_flag
Dy1 O1 2.147(2) . ?
Dy1 O2 2.569(2) . ?
Dy1 O3 2.5757(19) . ?
Dy1 O4 2.163(2) . ?
Dy1 O5 2.608(2) . ?
Dy1 N1 2.587(2) . ?
Dy1 N2 2.610(2) . ?
Dy1 N3 2.562(2) . ?
Si1 O1 1.594(2) . ?
Si1 C12 1.888(3) . ?
Si1 C18 1.879(3) . ?
Si1 C34 1.882(3) . ?
Si2 O4 1.601(2) . ?
Si2 C6 1.883(3) . ?
Si2 C32 1.887(3) . ?
Si2 C36 1.888(3) . ?
O2 C2 1.439(3) . ?
O2 C23 1.430(4) . ?
O3 C29 1.433(3) . ?
O3 C44 1.438(3) . ?
O5 C41 1.430(4) . ?
O5 C46 1.433(3) . ?
N1 C1 1.354(4) . ?
N1 C4 1.344(4) . ?
N2 C10 1.295(4) . ?
N2 C50 1.472(4) . ?
N3 C16 1.276(4) . ?
N3 C38 1.465(3) . ?
C1 C5 1.394(4) . ?
C1 C10 1.493(4) . ?
C2 H2A 0.9900 . ?
C2 H2B 0.9900 . ?
C2 C44 1.487(4) . ?
C3 H3 0.9500 . ?
C3 C11 1.380(5) . ?
C3 C31 1.393(4) . ?
C4 C16 1.497(4) . ?
C4 C26 1.389(4) . ?
C5 H5 0.9500 . ?
C5 C19 1.378(5) . ?
C6 C8 1.400(4) . ?
C6 C28 1.410(4) . ?
C7 H7 0.9500 . ?
C7 C9 1.389(4) . ?
C7 C34 1.401(4) . ?
C8 H8 0.9500 . ?
C8 C30 1.392(4) . ?
C9 H9 0.9500 . ?
C9 C53 1.376(5) . ?
C10 C15 1.493(4) . ?
C11 H11 0.9500 . ?
C11 C43 1.376(6) . ?
C12 C31 1.401(4) . ?
C12 C39 1.400(4) . ?
C13 H13 0.9500 . ?
C13 C49 1.373(6) . ?
C13 C51 1.368(6) . ?
C14 H14 0.9500 . ?
C14 C36 1.393(4) . ?
C14 C52 1.388(4) . ?
C15 H15A 0.9800 . ?
C15 H15B 0.9800 . ?
C15 H15C 0.9800 . ?
C16 C42 1.501(4) . ?
C17 H17 0.9500 . ?
C17 C34 1.401(4) . ?
C17 C45 1.387(4) . ?
C18 C20 1.399(4) . ?
C18 C24 1.405(4) . ?
C19 H19 0.9500 . ?
C19 C26 1.379(5) . ?
C20 H20 0.9500 . ?
C20 C33 1.387(4) . ?
C21 H21 0.9500 . ?
C21 C28 1.383(5) . ?
C21 C40 1.378(5) . ?
C22 H22 0.9500 . ?
C22 C32 1.395(4) . ?
C22 C49 1.386(5) . ?
C23 H23A 0.9900 . ?
C23 H23B 0.9900 . ?
C23 C41 1.500(4) . ?
C24 H24 0.9500 . ?
C24 C27 1.395(4) . ?
C25 H25 0.9500 . ?
C25 C32 1.393(5) . ?
C25 C51 1.391(5) . ?
C26 H26 0.9500 . ?
C27 H27 0.9500 . ?
C27 C37 1.386(5) . ?
C28 H28 0.9500 . ?
C29 H29A 0.9900 . ?
C29 H29B 0.9900 . ?
C29 C38 1.494(4) . ?
C30 H30 0.9500 . ?
C30 C40 1.382(5) . ?
C31 H31 0.9500 . ?
C33 H33 0.9500 . ?
C33 C37 1.375(5) . ?
C35 H35 0.9500 . ?
C35 C47 1.381(5) . ?
C35 C52 1.383(5) . ?
C36 C48 1.400(4) . ?
C37 H37 0.9500 . ?
C38 H38A 0.9900 . ?
C38 H38B 0.9900 . ?
C39 H39 0.9500 . ?
C39 C43 1.387(5) . ?
C40 H40 0.9500 . ?
C41 H41A 0.9900 . ?
C41 H41B 0.9900 . ?
C42 H42A 0.9800 . ?
C42 H42B 0.9800 . ?
C42 H42C 0.9800 . ?
C43 H43 0.9500 . ?
C44 H44A 0.9900 . ?
C44 H44B 0.9900 . ?
C45 H45 0.9500 . ?
C45 C53 1.389(5) . ?
C46 H46A 0.9900 . ?
C46 H46B 0.9900 . ?
C46 C50 1.491(4) . ?
C47 H47 0.9500 . ?
C47 C48 1.398(4) . ?
C48 H48 0.9500 . ?
C49 H49 0.9500 . ?
C50 H50A 0.9900 . ?
C50 H50B 0.9900 . ?
C51 H51 0.9500 . ?
C52 H52 0.9500 . ?
C53 H53 0.9500 . ?
P1 F1 1.592(2) . ?
P1 F2 1.579(3) . ?
P1 F3 1.585(3) . ?
P1 F4 1.570(3) . ?
P1 F5 1.601(3) . ?
P1 F6 1.575(3) . ?

loop_
_geom_torsion_atom_site_label_1
_geom_torsion_atom_site_label_2
_geom_torsion_atom_site_label_3
_geom_torsion_atom_site_label_4
_geom_torsion
_geom_torsion_site_symmetry_1
_geom_torsion_site_symmetry_2
_geom_torsion_site_symmetry_3
_geom_torsion_site_symmetry_4
_geom_torsion_publ_flag
Dy1 O2 C2 C44 -62.9(3) . . . . ?
Dy1 O2 C23 C41 27.3(4) . . . . ?
Dy1 O3 C29 C38 -17.0(3) . . . . ?
Dy1 O3 C44 C2 -10.4(3) . . . . ?
Dy1 O5 C41 C23 60.9(3) . . . . ?
Dy1 O5 C46 C50 -56.5(3) . . . . ?
Dy1 N1 C1 C5 170.9(2) . . . . ?
Dy1 N1 C1 C10 -13.9(3) . . . . ?
Dy1 N1 C4 C16 9.0(3) . . . . ?
Dy1 N1 C4 C26 -171.3(2) . . . . ?
Dy1 N2 C10 C1 22.4(3) . . . . ?
Dy1 N2 C10 C15 -161.3(2) . . . . ?
Dy1 N2 C50 C46 -26.8(3) . . . . ?
Dy1 N3 C16 C4 11.8(4) . . . . ?
Dy1 N3 C16 C42 -167.7(2) . . . . ?
Dy1 N3 C38 C29 -56.9(3) . . . . ?
Si1 C12 C31 C3 -178.0(2) . . . . ?
Si1 C12 C39 C43 177.9(3) . . . . ?
Si1 C18 C20 C33 -174.7(2) . . . . ?
Si1 C18 C24 C27 174.5(2) . . . . ?
Si2 C6 C8 C30 168.6(2) . . . . ?
Si2 C6 C28 C21 -170.1(2) . . . . ?
Si2 C36 C48 C47 -179.5(2) . . . . ?
O1 Si1 C12 C31 111.0(3) . . . . ?
O1 Si1 C12 C39 -66.1(3) . . . . ?
O1 Si1 C18 C20 -2.9(3) . . . . ?
O1 Si1 C18 C24 -179.7(2) . . . . ?
O1 Si1 C34 C7 -4.0(3) . . . . ?
O1 Si1 C34 C17 178.1(2) . . . . ?
O2 C2 C44 O3 44.4(3) . . . . ?
O2 C23 C41 O5 -53.8(3) . . . . ?
O3 C29 C38 N3 46.1(3) . . . . ?
O4 Si2 C6 C8 -95.9(3) . . . . ?
O4 Si2 C6 C28 74.5(3) . . . . ?
O4 Si2 C32 C22 59.5(3) . . . . ?
O4 Si2 C32 C25 -120.7(3) . . . . ?
O4 Si2 C36 C14 -171.9(2) . . . . ?
O4 Si2 C36 C48 6.8(3) . . . . ?
O5 C46 C50 N2 51.9(3) . . . . ?
N1 C1 C5 C19 0.4(5) . . . . ?
N1 C1 C10 N2 -5.4(4) . . . . ?
N1 C1 C10 C15 178.1(3) . . . . ?
N1 C4 C16 N3 -13.1(4) . . . . ?
N1 C4 C16 C42 166.4(3) . . . . ?
N1 C4 C26 C19 0.6(5) . . . . ?
C1 N1 C4 C16 -178.6(2) . . . . ?
C1 N1 C4 C26 1.2(4) . . . . ?
C1 C5 C19 C26 1.4(5) . . . . ?
C2 O2 C23 C41 172.6(3) . . . . ?
C3 C11 C43 C39 -0.2(5) . . . . ?
C4 N1 C1 C5 -1.7(4) . . . . ?
C4 N1 C1 C10 173.5(2) . . . . ?
C5 C1 C10 N2 169.8(3) . . . . ?
C5 C1 C10 C15 -6.7(4) . . . . ?
C5 C19 C26 C4 -1.8(5) . . . . ?
C6 Si2 O4 Dy1 -45.0(3) . . . . ?
C6 Si2 C32 C22 -177.8(2) . . . . ?
C6 Si2 C32 C25 2.0(3) . . . . ?
C6 Si2 C36 C14 67.9(2) . . . . ?
C6 Si2 C36 C48 -113.3(2) . . . . ?
C6 C8 C30 C40 1.9(5) . . . . ?
C7 C9 C53 C45 0.4(5) . . . . ?
C8 C6 C28 C21 0.6(5) . . . . ?
C8 C30 C40 C21 0.2(5) . . . . ?
C9 C7 C34 Si1 -177.5(2) . . . . ?
C9 C7 C34 C17 0.5(4) . . . . ?
C10 N2 C50 C46 166.9(3) . . . . ?
C10 C1 C5 C19 -174.5(3) . . . . ?
C11 C3 C31 C12 0.5(5) . . . . ?
C12 Si1 O1 Dy1 -35.1(5) . . . . ?
C12 Si1 C18 C20 -125.8(2) . . . . ?
C12 Si1 C18 C24 57.4(3) . . . . ?
C12 Si1 C34 C7 118.2(2) . . . . ?
C12 Si1 C34 C17 -59.7(3) . . . . ?
C12 C39 C43 C11 -0.1(5) . . . . ?
C14 C36 C48 C47 -0.7(4) . . . . ?
C16 N3 C38 C29 135.4(3) . . . . ?
C16 C4 C26 C19 -179.7(3) . . . . ?
C17 C45 C53 C9 -0.1(5) . . . . ?
C18 Si1 O1 Dy1 -155.3(5) . . . . ?
C18 Si1 C12 C31 -127.7(3) . . . . ?
C18 Si1 C12 C39 55.2(3) . . . . ?
C18 Si1 C34 C7 -125.2(2) . . . . ?
C18 Si1 C34 C17 57.0(3) . . . . ?
C18 C20 C33 C37 -0.6(5) . . . . ?
C18 C24 C27 C37 0.8(5) . . . . ?
C20 C18 C24 C27 -2.4(4) . . . . ?
C20 C33 C37 C27 -1.2(5) . . . . ?
C23 O2 C2 C44 147.9(3) . . . . ?
C24 C18 C20 C33 2.3(4) . . . . ?
C24 C27 C37 C33 1.0(5) . . . . ?
C26 C4 C16 N3 167.2(3) . . . . ?
C26 C4 C16 C42 -13.3(4) . . . . ?
C28 C6 C8 C30 -2.3(5) . . . . ?
C28 C21 C40 C30 -1.9(5) . . . . ?
C29 O3 C44 C2 176.5(2) . . . . ?
C31 C3 C11 C43 0.0(5) . . . . ?
C31 C12 C39 C43 0.6(5) . . . . ?
C32 Si2 O4 Dy1 78.3(3) . . . . ?
C32 Si2 C6 C8 140.0(2) . . . . ?
C32 Si2 C6 C28 -49.7(3) . . . . ?
C32 Si2 C36 C14 -50.2(3) . . . . ?
C32 Si2 C36 C48 128.6(2) . . . . ?
C32 C22 C49 C13 0.4(5) . . . . ?
C32 C25 C51 C13 0.8(6) . . . . ?
C34 Si1 O1 Dy1 83.6(5) . . . . ?
C34 Si1 C12 C31 -9.8(3) . . . . ?
C34 Si1 C12 C39 173.1(2) . . . . ?
C34 Si1 C18 C20 118.5(2) . . . . ?
C34 Si1 C18 C24 -58.3(3) . . . . ?
C34 C7 C9 C53 -0.7(5) . . . . ?
C34 C17 C45 C53 0.0(5) . . . . ?
C35 C47 C48 C36 1.5(4) . . . . ?
C36 Si2 O4 Dy1 -163.9(2) . . . . ?
C36 Si2 C6 C8 25.2(3) . . . . ?
C36 Si2 C6 C28 -164.4(2) . . . . ?
C36 Si2 C32 C22 -61.7(3) . . . . ?
C36 Si2 C32 C25 118.1(3) . . . . ?
C36 C14 C52 C35 -0.3(4) . . . . ?
C38 N3 C16 C4 177.9(2) . . . . ?
C38 N3 C16 C42 -1.6(5) . . . . ?
C39 C12 C31 C3 -0.8(5) . . . . ?
C40 C21 C28 C6 1.5(5) . . . . ?
C41 O5 C46 C50 169.6(3) . . . . ?
C44 O3 C29 C38 156.2(2) . . . . ?
C45 C17 C34 Si1 177.8(2) . . . . ?
C45 C17 C34 C7 -0.2(4) . . . . ?
C46 O5 C41 C23 -164.6(3) . . . . ?
C47 C35 C52 C14 1.0(4) . . . . ?
C49 C13 C51 C25 0.2(6) . . . . ?
C49 C22 C32 Si2 -179.7(3) . . . . ?
C49 C22 C32 C25 0.5(5) . . . . ?
C50 N2 C10 C1 -171.4(2) . . . . ?
C50 N2 C10 C15 4.8(4) . . . . ?
C51 C13 C49 C22 -0.7(6) . . . . ?
C51 C25 C32 Si2 179.2(3) . . . . ?
C51 C25 C32 C22 -1.0(5) . . . . ?
C52 C14 C36 Si2 179.0(2) . . . . ?
C52 C14 C36 C48 0.1(4) . . . . ?
C52 C35 C47 C48 -1.6(4) . . . . ?
